data_2212180
loop_
_publ_author_name
'Zamaratskikh, Ekaterina S. '
'Khripun, Anatoly V.'
'Haukka, Matti'
'Balova,  Irina A.'

_publ_section_title
Tetrachloridobis{(<i>E</i>)-1-[(<i>E</i>)-(1<i>R</i>,4<i>R</i>)-1,7,7-trimethylbicyclo[2.2.1]hept-2-ylideneaminooxy]propylideneamine}platinum(IV)
_journal_coeditor_code HB2240
_journal_issue 2
_journal_name_full 'Acta Crystallographica Section E'
_journal_page_first m589
_journal_page_last m590
_journal_paper_doi 10.1107/S1600536807002395
_journal_volume 63
_journal_year 2007
_chemical_formula_iupac '[Pt Cl4 (C13 H22 N2 O)2]'
_chemical_formula_moiety 'C26 H44 Cl4 N4 O2 Pt'
_chemical_formula_sum 'C26 H44 Cl4 N4 O2 Pt'
_chemical_formula_weight 781.54
_chemical_name_systematic
;
trans-Tetrachloridobis{(E)-1-[(E)(1R,4R)-1,7,7-
trimethylbicyclo[2.2.1]hept-2-ylideneaminooxy]propylidenamine}platinum(IV)
;
_space_group_IT_number 4
_symmetry_cell_setting monoclinic
_symmetry_space_group_name_Hall 'P 2yb'
_symmetry_space_group_name_H-M 'P 1 21 1'
_atom_sites_solution_hydrogens geom
_atom_sites_solution_primary direct
_atom_sites_solution_secondary difmap
_audit_creation_method SHELXL-97
_cell_angle_alpha 90.00
_cell_angle_beta 114.1280(10)
_cell_angle_gamma 90.00
_cell_formula_units_Z 2
_cell_length_a 10.5595(3)
_cell_length_b 14.5801(4)
_cell_length_c 11.5436(4)
_cell_measurement_reflns_used 5729
_cell_measurement_temperature 120(2)
_cell_measurement_theta_max 27.48
_cell_measurement_theta_min 1.00
_cell_volume 1621.97(9)
_computing_cell_refinement 'DENZO/SCALEPACK (Otwinowski & Minor, 1997)'
_computing_data_collection 'COLLECT (Nonius, 2000)'
_computing_data_reduction DENZO/SCALEPACK
_computing_molecular_graphics 'DIAMOND (Brandenburg, 2006)'
_computing_publication_material SHELXL97
_computing_structure_refinement 'SHELXL97 (Sheldrick, 1997)'
_computing_structure_solution 'SIR97 (Altomare <i>et al.</i>,  1999)'
_diffrn_ambient_temperature 120(2)
_diffrn_detector_area_resol_mean 9
_diffrn_measured_fraction_theta_full 0.998
_diffrn_measured_fraction_theta_max 0.998
_diffrn_measurement_device '95mm CCD camera on \k-goniostat'
_diffrn_measurement_device_type 'Nonius KappaCCD'
_diffrn_measurement_method '\f scans and \w scans with \k offset'
_diffrn_radiation_monochromator 'horizontally mounted graphite crystal'
_diffrn_radiation_source 'fine-focus sealed tube'
_diffrn_radiation_type MoK\a
_diffrn_radiation_wavelength 0.71073
_diffrn_reflns_av_R_equivalents 0.0377
_diffrn_reflns_av_sigmaI/netI 0.0634
_diffrn_reflns_limit_h_max 13
_diffrn_reflns_limit_h_min -13
_diffrn_reflns_limit_k_max 16
_diffrn_reflns_limit_k_min -18
_diffrn_reflns_limit_l_max 14
_diffrn_reflns_limit_l_min -14
_diffrn_reflns_number 19090
_diffrn_reflns_theta_full 27.50
_diffrn_reflns_theta_max 27.50
_diffrn_reflns_theta_min 1.93
_exptl_absorpt_coefficient_mu 4.683
_exptl_absorpt_correction_T_max 0.718
_exptl_absorpt_correction_T_min 0.365
_exptl_absorpt_correction_type multi-scan
_exptl_absorpt_process_details '(SADABS; Sheldrick, 2003)'
_exptl_crystal_colour yellow
_exptl_crystal_density_diffrn 1.600
_exptl_crystal_density_method 'not measured'
_exptl_crystal_description block
_exptl_crystal_F_000 780
_exptl_crystal_size_max 0.26
_exptl_crystal_size_mid 0.14
_exptl_crystal_size_min 0.07
_refine_diff_density_max 0.874
_refine_diff_density_min -1.613
_refine_ls_abs_structure_details 'Flack (1983), 3165 Friedel pairs'
_refine_ls_abs_structure_Flack 0.013(8)
_refine_ls_extinction_method none
_refine_ls_goodness_of_fit_ref 1.141
_refine_ls_hydrogen_treatment constr
_refine_ls_matrix_type full
_refine_ls_number_parameters 342
_refine_ls_number_reflns 7036
_refine_ls_number_restraints 1
_refine_ls_restrained_S_all 1.141
_refine_ls_R_factor_all 0.0397
_refine_ls_R_factor_gt 0.0285
_refine_ls_shift/su_max 0.002
_refine_ls_shift/su_mean 0.000
_refine_ls_structure_factor_coef Fsqd
_refine_ls_weighting_details 'calc w=1/[\s^2^(Fo^2^)+(0.0391P)^2^] where P=(Fo^2^+2Fc^2^)/3'
_refine_ls_weighting_scheme calc
_refine_ls_wR_factor_gt 0.0606
_refine_ls_wR_factor_ref 0.0878
_reflns_number_gt 6279
_reflns_number_total 7036
_reflns_threshold_expression I>2\s(I)
_cod_data_source_file hb2240.cif
_cod_data_source_block I
_cod_original_sg_symbol_H-M 'P 21'
_cod_database_code 2212180
_cod_database_fobs_code 2212180

loop_
_symmetry_equiv_pos_as_xyz
'x, y, z'
'-x, y+1/2, -z'

loop_
_atom_site_type_symbol
_atom_site_label
_atom_site_fract_x
_atom_site_fract_y
_atom_site_fract_z
_atom_site_U_iso_or_equiv
_atom_site_adp_type
_atom_site_calc_flag
_atom_site_refinement_flags
_atom_site_occupancy
Pt Pt1 0.761876(19) 0.51450(8) 0.75515(2) 0.02115(8) Uani d . 1
Cl Cl1 0.8202(2) 0.39070(14) 0.89421(17) 0.0322(4) Uani d . 1
Cl Cl2 0.95657(15) 0.48960(11) 0.71422(15) 0.0271(5) Uani d . 1
Cl Cl3 0.70155(18) 0.63750(13) 0.61560(16) 0.0299(4) Uani d . 1
Cl Cl4 0.56777(17) 0.54167(16) 0.79507(17) 0.0447(7) Uani d . 1
O O1 1.0202(5) 0.6792(3) 1.0684(4) 0.0265(11) Uani d . 1
O O2 0.5024(5) 0.3445(4) 0.4490(4) 0.0386(14) Uani d . 1
N N1 0.8689(5) 0.5885(4) 0.9142(5) 0.0229(13) Uani d . 1
H H1 0.8484 0.5709 0.9774 0.027 Uiso calc R 1
N N2 0.9925(5) 0.6159(4) 1.1546(5) 0.0252(12) Uani d . 1
N N3 0.6521(6) 0.4420(5) 0.5980(5) 0.0295(14) Uani d . 1
H H3 0.6688 0.4596 0.5327 0.035 Uiso calc R 1
N N4 0.5488(5) 0.3921(4) 0.3607(5) 0.0301(14) Uani d . 1
C C1 0.9570(6) 0.6528(5) 0.9477(6) 0.0239(15) Uani d . 1
C C2 1.0031(7) 0.7093(5) 0.8634(6) 0.0262(15) Uani d . 1
H H2A 0.9787 0.7743 0.8685 0.031 Uiso calc R 1
H H2B 0.9525 0.6889 0.7745 0.031 Uiso calc R 1
C C3 1.1622(7) 0.7022(6) 0.9000(7) 0.0338(18) Uani d . 1
H H3A 1.2129 0.7174 0.9900 0.051 Uiso calc R 1
H H3B 1.1883 0.7452 0.8482 0.051 Uiso calc R 1
H H3C 1.1853 0.6396 0.8847 0.051 Uiso calc R 1
C C4 1.0385(6) 0.6504(5) 1.2644(6) 0.0246(15) Uani d . 1
C C5 1.0322(6) 0.5996(5) 1.3770(6) 0.0249(15) Uani d . 1
C C6 1.0070(8) 0.4977(5) 1.3586(7) 0.0399(19) Uani d . 1
H H6A 0.9172 0.4867 1.2877 0.060 Uiso calc R 1
H H6B 1.0066 0.4707 1.4362 0.060 Uiso calc R 1
H H6C 1.0808 0.4695 1.3400 0.060 Uiso calc R 1
C C7 0.9239(7) 0.6531(5) 1.4087(7) 0.0352(17) Uani d . 1
H H7A 0.8381 0.6639 1.3315 0.042 Uiso calc R 1
H H7B 0.9003 0.6198 1.4720 0.042 Uiso calc R 1
C C8 0.9997(9) 0.7440(6) 1.4635(8) 0.048(2) Uani d . 1
H H8A 1.0129 0.7520 1.5529 0.058 Uiso calc R 1
H H8B 0.9471 0.7970 1.4132 0.058 Uiso calc R 1
C C9 1.1410(8) 0.7340(6) 1.4538(7) 0.0403(19) Uani d . 1
H H9 1.2146 0.7770 1.5091 0.048 Uiso calc R 1
C C10 1.1093(8) 0.7407(5) 1.3133(6) 0.0358(17) Uani d . 1
H H10A 1.0472 0.7930 1.2730 0.043 Uiso calc R 1
H H10B 1.1953 0.7468 1.2992 0.043 Uiso calc R 1
C C11 1.1760(7) 0.6319(6) 1.4818(6) 0.0338(17) Uani d . 1
C C12 1.3024(7) 0.5994(7) 1.4587(7) 0.049(2) Uani d . 1
H H12A 1.2845 0.6084 1.3693 0.073 Uiso calc R 1
H H12B 1.3189 0.5341 1.4801 0.073 Uiso calc R 1
H H12C 1.3844 0.6348 1.5123 0.073 Uiso calc R 1
C C13 1.2005(8) 0.6015(6) 1.6170(6) 0.043(2) Uani d . 1
H H13A 1.2044 0.5344 1.6221 0.065 Uiso calc R 1
H H13B 1.1243 0.6237 1.6374 0.065 Uiso calc R 1
H H13C 1.2884 0.6271 1.6778 0.065 Uiso calc R 1
C C14 0.5641(7) 0.3767(5) 0.5693(6) 0.0322(18) Uani d . 1
C C15 0.5118(8) 0.3261(7) 0.6535(7) 0.055(3) Uani d . 1
H H15A 0.5427 0.2615 0.6603 0.066 Uiso calc R 1
H H15B 0.5536 0.3533 0.7396 0.066 Uiso calc R 1
C C16 0.3677(9) 0.3280(7) 0.6105(9) 0.060(3) Uani d . 1
H H16A 0.3383 0.3888 0.6261 0.090 Uiso calc R 1
H H16B 0.3384 0.2816 0.6559 0.090 Uiso calc R 1
H H16C 0.3251 0.3148 0.5193 0.090 Uiso calc R 1
C C17 0.4524(6) 0.3848(5) 0.2514(6) 0.0253(15) Uani d . 1
C C18 0.4636(7) 0.4300(5) 0.1371(6) 0.0294(17) Uani d . 1
C C19 0.6063(8) 0.4505(7) 0.1516(8) 0.054(2) Uani d . 1
H H19A 0.6517 0.4904 0.2253 0.081 Uiso calc R 1
H H19B 0.6031 0.4814 0.0751 0.081 Uiso calc R 1
H H19C 0.6586 0.3931 0.1640 0.081 Uiso calc R 1
C C20 0.3685(6) 0.5138(6) 0.1153(6) 0.0418(16) Uani d . 1
H H20A 0.3896 0.5474 0.1956 0.050 Uiso calc R 1
H H20B 0.3784 0.5562 0.0525 0.050 Uiso calc R 1
C C21 0.2228(8) 0.4723(6) 0.0648(7) 0.044(2) Uani d . 1
H H21A 0.1659 0.4939 -0.0225 0.053 Uiso calc R 1
H H21B 0.1752 0.4882 0.1203 0.053 Uiso calc R 1
C C22 0.2500(7) 0.3683(5) 0.0669(6) 0.0351(17) Uani d . 1
H H22 0.1682 0.3308 0.0121 0.042 Uiso calc R 1
C C23 0.3149(8) 0.3409(6) 0.2081(6) 0.0391(19) Uani d . 1
H H23A 0.2607 0.3653 0.2538 0.047 Uiso calc R 1
H H23B 0.3229 0.2735 0.2186 0.047 Uiso calc R 1
C C24 0.3736(7) 0.3644(6) 0.0309(7) 0.0356(18) Uani d . 1
C C25 0.4396(10) 0.2685(7) 0.0419(9) 0.064(3) Uani d . 1
H H25A 0.4610 0.2433 0.1266 0.097 Uiso calc R 1
H H25B 0.5252 0.2735 0.0286 0.097 Uiso calc R 1
H H25C 0.3744 0.2277 -0.0224 0.097 Uiso calc R 1
C C26 0.3410(8) 0.3988(7) -0.1043(7) 0.053(2) Uani d . 1
H H26A 0.2753 0.3567 -0.1661 0.080 Uiso calc R 1
H H26B 0.4268 0.4012 -0.1176 0.080 Uiso calc R 1
H H26C 0.3000 0.4602 -0.1153 0.080 Uiso calc R 1

loop_
_atom_site_aniso_label
_atom_site_aniso_U_11
_atom_site_aniso_U_22
_atom_site_aniso_U_33
_atom_site_aniso_U_12
_atom_site_aniso_U_13
_atom_site_aniso_U_23
Pt1 0.02052(11) 0.02682(12) 0.01422(10) -0.0030(3) 0.00519(8) 0.00113(15)
Cl1 0.0402(11) 0.0301(11) 0.0214(9) -0.0084(8) 0.0075(8) 0.0041(8)
Cl2 0.0244(7) 0.0326(13) 0.0251(8) -0.0028(6) 0.0110(6) -0.0014(6)
Cl3 0.0319(10) 0.0298(11) 0.0204(9) 0.0027(7) 0.0028(7) 0.0055(7)
Cl4 0.0232(8) 0.081(2) 0.0306(9) 0.0016(9) 0.0123(7) 0.0015(9)
O1 0.034(3) 0.026(3) 0.018(2) -0.0034(19) 0.009(2) 0.0001(19)
O2 0.041(3) 0.040(3) 0.020(3) -0.022(2) -0.002(2) 0.003(2)
N1 0.023(3) 0.035(4) 0.012(3) -0.007(3) 0.008(2) -0.003(3)
N2 0.027(3) 0.030(3) 0.017(3) -0.004(2) 0.008(2) 0.003(2)
N3 0.032(3) 0.032(4) 0.019(3) -0.004(3) 0.005(3) 0.006(3)
N4 0.027(3) 0.036(3) 0.023(3) -0.007(2) 0.005(2) -0.002(3)
C1 0.021(3) 0.029(4) 0.018(3) 0.001(3) 0.005(3) -0.004(3)
C2 0.034(4) 0.030(4) 0.017(3) -0.006(3) 0.013(3) 0.000(3)
C3 0.033(4) 0.045(5) 0.027(4) -0.001(3) 0.016(3) -0.003(3)
C4 0.019(3) 0.030(4) 0.024(4) 0.003(3) 0.008(3) 0.003(3)
C5 0.023(3) 0.036(4) 0.017(3) -0.004(3) 0.010(3) 0.000(3)
C6 0.046(4) 0.041(5) 0.034(4) -0.007(4) 0.018(3) 0.005(4)
C7 0.032(4) 0.050(5) 0.029(4) 0.006(3) 0.017(3) 0.004(3)
C8 0.065(6) 0.058(6) 0.029(4) 0.005(4) 0.027(4) -0.007(4)
C9 0.054(5) 0.048(5) 0.021(4) -0.020(4) 0.018(4) -0.011(3)
C10 0.043(4) 0.037(4) 0.025(4) -0.013(3) 0.011(3) -0.007(3)
C11 0.023(4) 0.060(5) 0.016(3) -0.006(3) 0.005(3) 0.004(3)
C12 0.023(4) 0.087(7) 0.034(4) 0.000(4) 0.008(3) 0.018(4)
C13 0.035(4) 0.075(6) 0.019(4) -0.008(4) 0.011(3) 0.009(4)
C14 0.034(4) 0.037(5) 0.018(3) -0.006(3) 0.002(3) 0.008(3)
C15 0.043(5) 0.080(7) 0.027(4) -0.035(4) -0.001(4) 0.008(4)
C16 0.063(6) 0.067(7) 0.059(6) -0.013(5) 0.035(5) -0.006(5)
C17 0.023(3) 0.026(4) 0.024(4) -0.001(3) 0.007(3) 0.001(3)
C18 0.026(4) 0.040(5) 0.019(3) -0.005(3) 0.007(3) -0.002(3)
C19 0.029(4) 0.100(7) 0.034(5) -0.015(4) 0.013(4) -0.011(5)
C20 0.046(4) 0.039(4) 0.033(4) 0.001(6) 0.010(3) 0.009(5)
C21 0.035(4) 0.061(5) 0.032(4) 0.012(3) 0.009(3) 0.009(4)
C22 0.026(4) 0.049(5) 0.023(4) -0.009(3) 0.003(3) 0.001(3)
C23 0.036(4) 0.050(5) 0.024(4) -0.017(3) 0.005(3) -0.001(3)
C24 0.026(4) 0.052(5) 0.029(4) -0.014(3) 0.011(3) -0.011(4)
C25 0.061(6) 0.068(7) 0.056(6) 0.001(5) 0.015(5) -0.033(5)
C26 0.042(5) 0.094(7) 0.026(4) -0.020(5) 0.016(4) -0.017(4)

loop_
_atom_type_symbol
_atom_type_description
_atom_type_scat_dispersion_real
_atom_type_scat_dispersion_imag
_atom_type_scat_source
C C 0.0033 0.0016 'International Tables Vol C Tables 4.2.6.8 and 6.1.1.4'
H H 0.0000 0.0000 'International Tables Vol C Tables 4.2.6.8 and 6.1.1.4'
N N 0.0061 0.0033 'International Tables Vol C Tables 4.2.6.8 and 6.1.1.4'
O O 0.0106 0.0060 'International Tables Vol C Tables 4.2.6.8 and 6.1.1.4'
Cl Cl 0.1484 0.1585 'International Tables Vol C Tables 4.2.6.8 and 6.1.1.4'
Pt Pt -1.7033 8.3905 'International Tables Vol C Tables 4.2.6.8 and 6.1.1.4'

loop_
_geom_angle_atom_site_label_1
_geom_angle_atom_site_label_2
_geom_angle_atom_site_label_3
_geom_angle
_geom_angle_publ_flag
N3 Pt1 N1 178.8(3) yes
N3 Pt1 Cl4 92.24(19) ?
N1 Pt1 Cl4 86.56(17) ?
N3 Pt1 Cl2 88.04(19) ?
N1 Pt1 Cl2 93.16(16) ?
Cl4 Pt1 Cl2 179.11(11) n
N3 Pt1 Cl3 83.47(19) ?
N1 Pt1 Cl3 96.36(19) ?
Cl4 Pt1 Cl3 89.53(8) ?
Cl2 Pt1 Cl3 89.67(6) ?
N3 Pt1 Cl1 96.16(19) ?
N1 Pt1 Cl1 84.00(19) ?
Cl4 Pt1 Cl1 90.10(8) ?
Cl2 Pt1 Cl1 90.70(7) ?
Cl3 Pt1 Cl1 179.47(8) n
C1 O1 N2 111.9(5) ?
C14 O2 N4 112.9(5) n
C1 N1 Pt1 137.6(5) n
C1 N1 H1 111.2 ?
Pt1 N1 H1 111.2 ?
C4 N2 O1 109.2(5) n
C14 N3 Pt1 135.8(5) n
C14 N3 H3 112.1 ?
Pt1 N3 H3 112.1 ?
C17 N4 O2 107.0(5) ?
N1 C1 O1 121.6(6) n
N1 C1 C2 127.0(6) ?
O1 C1 C2 111.3(6) ?
C1 C2 C3 112.8(6) ?
C1 C2 H2A 109.0 ?
C3 C2 H2A 109.0 ?
C1 C2 H2B 109.0 ?
C3 C2 H2B 109.0 ?
H2A C2 H2B 107.8 ?
C2 C3 H3A 109.5 ?
C2 C3 H3B 109.5 ?
H3A C3 H3B 109.5 ?
C2 C3 H3C 109.5 ?
H3A C3 H3C 109.5 ?
H3B C3 H3C 109.5 ?
N2 C4 C10 130.7(6) ?
N2 C4 C5 122.2(6) ?
C10 C4 C5 107.1(6) ?
C6 C5 C4 115.2(6) ?
C6 C5 C7 115.1(6) ?
C4 C5 C7 104.6(6) ?
C6 C5 C11 117.4(6) ?
C4 C5 C11 98.4(5) ?
C7 C5 C11 104.0(6) ?
C5 C6 H6A 109.5 ?
C5 C6 H6B 109.5 ?
H6A C6 H6B 109.5 ?
C5 C6 H6C 109.5 ?
H6A C6 H6C 109.5 ?
H6B C6 H6C 109.5 ?
C8 C7 C5 102.7(6) ?
C8 C7 H7A 111.2 ?
C5 C7 H7A 111.2 ?
C8 C7 H7B 111.2 ?
C5 C7 H7B 111.2 ?
H7A C7 H7B 109.1 ?
C7 C8 C9 104.0(6) ?
C7 C8 H8A 110.9 ?
C9 C8 H8A 110.9 ?
C7 C8 H8B 110.9 ?
C9 C8 H8B 110.9 ?
H8A C8 H8B 109.0 ?
C10 C9 C11 102.5(6) ?
C10 C9 C8 105.9(6) ?
C11 C9 C8 103.4(6) ?
C10 C9 H9 114.6 ?
C11 C9 H9 114.6 ?
C8 C9 H9 114.6 ?
C4 C10 C9 101.7(6) ?
C4 C10 H10A 111.4 ?
C9 C10 H10A 111.4 ?
C4 C10 H10B 111.4 ?
C9 C10 H10B 111.4 ?
H10A C10 H10B 109.3 ?
C9 C11 C12 114.5(7) ?
C9 C11 C13 114.7(7) ?
C12 C11 C13 106.7(6) ?
C9 C11 C5 93.1(5) ?
C12 C11 C5 114.0(6) ?
C13 C11 C5 113.7(6) ?
C11 C12 H12A 109.5 ?
C11 C12 H12B 109.5 ?
H12A C12 H12B 109.5 ?
C11 C12 H12C 109.5 ?
H12A C12 H12C 109.5 ?
H12B C12 H12C 109.5 ?
C11 C13 H13A 109.5 ?
C11 C13 H13B 109.5 ?
H13A C13 H13B 109.5 ?
C11 C13 H13C 109.5 ?
H13A C13 H13C 109.5 ?
H13B C13 H13C 109.5 ?
N3 C14 O2 121.2(7) n
N3 C14 C15 128.6(7) ?
O2 C14 C15 110.2(6) ?
C16 C15 C14 113.5(7) ?
C16 C15 H15A 108.9 ?
C14 C15 H15A 108.9 ?
C16 C15 H15B 108.9 ?
C14 C15 H15B 108.9 ?
H15A C15 H15B 107.7 ?
C15 C16 H16A 109.5 ?
C15 C16 H16B 109.5 ?
H16A C16 H16B 109.5 ?
C15 C16 H16C 109.5 ?
H16A C16 H16C 109.5 ?
H16B C16 H16C 109.5 ?
N4 C17 C23 131.0(7) ?
N4 C17 C18 120.9(6) ?
C23 C17 C18 108.0(5) ?
C19 C18 C17 115.2(6) ?
C19 C18 C20 115.3(7) ?
C17 C18 C20 102.0(6) ?
C19 C18 C24 119.0(7) ?
C17 C18 C24 100.3(6) ?
C20 C18 C24 102.4(5) ?
C18 C19 H19A 109.5 ?
C18 C19 H19B 109.5 ?
H19A C19 H19B 109.5 ?
C18 C19 H19C 109.5 ?
H19A C19 H19C 109.5 ?
H19B C19 H19C 109.5 ?
C21 C20 C18 103.7(7) ?
C21 C20 H20A 111.0 ?
C18 C20 H20A 111.0 ?
C21 C20 H20B 111.0 ?
C18 C20 H20B 111.0 ?
H20A C20 H20B 109.0 ?
C20 C21 C22 103.4(6) ?
C20 C21 H21A 111.1 ?
C22 C21 H21A 111.1 ?
C20 C21 H21B 111.1 ?
C22 C21 H21B 111.1 ?
H21A C21 H21B 109.1 ?
C24 C22 C23 102.6(6) ?
C24 C22 C21 102.0(6) ?
C23 C22 C21 105.7(6) ?
C24 C22 H22 115.0 ?
C23 C22 H22 115.0 ?
C21 C22 H22 115.0 ?
C17 C23 C22 101.3(6) ?
C17 C23 H23A 111.5 ?
C22 C23 H23A 111.5 ?
C17 C23 H23B 111.5 ?
C22 C23 H23B 111.5 ?
H23A C23 H23B 109.3 ?
C22 C24 C26 113.7(6) ?
C22 C24 C18 94.5(6) ?
C26 C24 C18 114.5(7) ?
C22 C24 C25 114.8(7) ?
C26 C24 C25 106.5(7) ?
C18 C24 C25 112.7(6) ?
C24 C25 H25A 109.5 ?
C24 C25 H25B 109.5 ?
H25A C25 H25B 109.5 ?
C24 C25 H25C 109.5 ?
H25A C25 H25C 109.5 ?
H25B C25 H25C 109.5 ?
C24 C26 H26A 109.5 ?
C24 C26 H26B 109.5 ?
H26A C26 H26B 109.5 ?
C24 C26 H26C 109.5 ?
H26A C26 H26C 109.5 ?
H26B C26 H26C 109.5 ?

loop_
_geom_bond_atom_site_label_1
_geom_bond_atom_site_label_2
_geom_bond_distance
_geom_bond_publ_flag
Pt1 N3 2.009(6) yes
Pt1 N1 2.029(5) yes
Pt1 Cl4 2.3114(18) yes
Pt1 Cl2 2.3186(16) yes
Pt1 Cl3 2.319(2) yes
Pt1 Cl1 2.325(2) yes
O1 C1 1.332(7) n
O1 N2 1.471(7) n
O2 C14 1.354(8) n
O2 N4 1.474(8) n
N1 C1 1.265(9) n
N1 H1 0.8800 ?
N2 C4 1.262(8) n
N3 C14 1.276(10) n
N3 H3 0.8800 ?
N4 C17 1.261(8) n
C1 C2 1.500(9) ?
C2 C3 1.559(9) ?
C2 H2A 0.9900 ?
C2 H2B 0.9900 ?
C3 H3A 0.9800 ?
C3 H3B 0.9800 ?
C3 H3C 0.9800 ?
C4 C10 1.506(10) ?
C4 C5 1.520(9) ?
C5 C6 1.510(11) ?
C5 C7 1.546(10) ?
C5 C11 1.577(9) ?
C6 H6A 0.9800 ?
C6 H6B 0.9800 ?
C6 H6C 0.9800 ?
C7 C8 1.544(11) ?
C7 H7A 0.9900 ?
C7 H7B 0.9900 ?
C8 C9 1.548(12) ?
C8 H8A 0.9900 ?
C8 H8B 0.9900 ?
C9 C10 1.520(10) ?
C9 C11 1.535(11) ?
C9 H9 1.0000 ?
C10 H10A 0.9900 ?
C10 H10B 0.9900 ?
C11 C12 1.539(10) ?
C11 C13 1.540(9) ?
C12 H12A 0.9800 ?
C12 H12B 0.9800 ?
C12 H12C 0.9800 ?
C13 H13A 0.9800 ?
C13 H13B 0.9800 ?
C13 H13C 0.9800 ?
C14 C15 1.494(11) ?
C15 C16 1.394(12) ?
C15 H15A 0.9900 ?
C15 H15B 0.9900 ?
C16 H16A 0.9800 ?
C16 H16B 0.9800 ?
C16 H16C 0.9800 ?
C17 C23 1.475(9) ?
C17 C18 1.523(10) ?
C18 C19 1.476(10) ?
C18 C20 1.535(11) ?
C18 C24 1.539(9) ?
C19 H19A 0.9800 ?
C19 H19B 0.9800 ?
C19 H19C 0.9800 ?
C20 C21 1.529(10) ?
C20 H20A 0.9900 ?
C20 H20B 0.9900 ?
C21 C22 1.542(11) ?
C21 H21A 0.9900 ?
C21 H21B 0.9900 ?
C22 C24 1.524(10) ?
C22 C23 1.541(9) ?
C22 H22 1.0000 ?
C23 H23A 0.9900 ?
C23 H23B 0.9900 ?
C24 C26 1.538(11) ?
C24 C25 1.544(12) ?
C25 H25A 0.9800 ?
C25 H25B 0.9800 ?
C25 H25C 0.9800 ?
C26 H26A 0.9800 ?
C26 H26B 0.9800 ?
C26 H26C 0.9800 ?

loop_
_geom_hbond_atom_site_label_D
_geom_hbond_atom_site_label_H
_geom_hbond_atom_site_label_A
_geom_hbond_distance_DH
_geom_hbond_distance_HA
_geom_hbond_distance_DA
_geom_hbond_angle_DHA
N1 H1 N2 0.88 2.09 2.569(7) 113
N3 H3 N4 0.88 2.11 2.604(8) 115
